data_7019514
loop_
_publ_author_name
'Xu, Wentao'
'Jiang, Feilong'
'Zhou, Youfu'
'Xiong, Kecai'
'Chen, Lian'
'Yang, Ming'
'Feng, Rui'
'Hong, Maochun'

_publ_section_title
;
 Three novel organic-inorganic complexes based on decavanadate
 [V(10)O(28)](6-) units: special water layers, open 3D frameworks and
 yellow/blue luminescences.
;
_journal_issue 25
_journal_name_full 'Dalton transactions (Cambridge, England : 2003)'
_journal_page_first 7737
_journal_page_last 7745
_journal_paper_doi 10.1039/c2dt30532a
_journal_volume 41
_journal_year 2012
_chemical_formula_moiety 'C9 H13 N10 O21 V5 Zn3'
_chemical_formula_sum 'C9 H13 N10 O21 V5 Zn3'
_chemical_formula_weight 1048.10
_chemical_name_systematic
;
?
;
_space_group_IT_number 60
_symmetry_cell_setting orthorhombic
_symmetry_space_group_name_Hall '-P 2n 2ab'
_symmetry_space_group_name_H-M 'P b c n'
_atom_sites_solution_hydrogens geom
_atom_sites_solution_primary direct
_atom_sites_solution_secondary difmap
_audit_creation_method SHELXL-97
_cell_angle_alpha 90.00
_cell_angle_beta 90.00
_cell_angle_gamma 90.00
_cell_formula_units_Z 8
_cell_length_a 24.677(3)
_cell_length_b 18.0396(19)
_cell_length_c 17.2999(18)
_cell_measurement_reflns_used 17048
_cell_measurement_temperature 293(2)
_cell_measurement_theta_max 27.4835
_cell_measurement_theta_min 3.0895
_cell_volume 7701.3(15)
_computing_cell_refinement CrystalClear
_computing_data_collection 'CrystalClear (Rigaku, 2000)'
_computing_data_reduction CrystalClear
_computing_structure_refinement 'SHELXL-97 (Sheldrick, 1997)'
_computing_structure_solution 'SHELXS-97 (Sheldrick, 1990)'
_diffrn_ambient_temperature 293(2)
_diffrn_measured_fraction_theta_full 0.985
_diffrn_measured_fraction_theta_max 0.985
_diffrn_measurement_device_type \w
_diffrn_radiation_monochromator graphite
_diffrn_radiation_source 'fine-focus sealed tube'
_diffrn_radiation_type MoK\a
_diffrn_radiation_wavelength 0.71073
_diffrn_reflns_av_R_equivalents 0.0318
_diffrn_reflns_av_sigmaI/netI 0.0183
_diffrn_reflns_limit_h_max 32
_diffrn_reflns_limit_h_min -32
_diffrn_reflns_limit_k_max 23
_diffrn_reflns_limit_k_min -23
_diffrn_reflns_limit_l_max 22
_diffrn_reflns_limit_l_min -12
_diffrn_reflns_number 56853
_diffrn_reflns_theta_full 27.48
_diffrn_reflns_theta_max 27.48
_diffrn_reflns_theta_min 2.72
_exptl_absorpt_coefficient_mu 3.072
_exptl_absorpt_correction_T_max 1.0000
_exptl_absorpt_correction_T_min 0.5833
_exptl_absorpt_correction_type multi-scan
_exptl_absorpt_process_details '(CrystalClear; Rigaku, 2000)'
_exptl_crystal_colour Yellow
_exptl_crystal_density_diffrn 1.808
_exptl_crystal_density_method 'not measured'
_exptl_crystal_description Prism
_exptl_crystal_F_000 4080
_exptl_crystal_size_max 0.3000
_exptl_crystal_size_mid 0.2000
_exptl_crystal_size_min 0.1500
_refine_diff_density_max 1.257
_refine_diff_density_min -0.611
_refine_diff_density_rms 0.134
_refine_ls_extinction_method none
_refine_ls_goodness_of_fit_ref 1.086
_refine_ls_hydrogen_treatment constr
_refine_ls_matrix_type full
_refine_ls_number_parameters 437
_refine_ls_number_reflns 8708
_refine_ls_number_restraints 0
_refine_ls_restrained_S_all 1.086
_refine_ls_R_factor_all 0.0580
_refine_ls_R_factor_gt 0.0527
_refine_ls_shift/su_max 0.000
_refine_ls_shift/su_mean 0.000
_refine_ls_structure_factor_coef Fsqd
_refine_ls_weighting_details 'calc w=1/[\s^2^(Fo^2^)+(0.1002P)^2^+9.6801P] where P=(Fo^2^+2Fc^2^)/3'
_refine_ls_weighting_scheme calc
_refine_ls_wR_factor_gt 0.1501
_refine_ls_wR_factor_ref 0.1578
_reflns_number_gt 7674
_reflns_number_total 8708
_reflns_threshold_expression >2sigma(I)
_cod_data_source_file c2dt30532a.txt
_cod_data_source_block 3
_cod_depositor_comments
;
The following automatic conversions were performed:

'_exptl_absorpt_correction_type' value 'Multi-scan' changed to
'multi-scan' according to
/home/saulius/struct/CIF-dictionaries/cif_core.dic dictionary named
'cif_core.dic' version 2.4.1 from 2010-06-29.

Automatic conversion script
Id: cif_fix_values 1891 2012-01-12 08:04:46Z andrius 
;
_cod_original_cell_volume 7701.3(14)
_cod_original_sg_symbol_H-M Pbcn
_cod_database_code 7019514

loop_
_symmetry_equiv_pos_as_xyz
'x, y, z'
'-x+1/2, -y+1/2, z+1/2'
'x+1/2, -y+1/2, -z'
'-x, y, -z+1/2'
'-x, -y, -z'
'x-1/2, y-1/2, -z-1/2'
'-x-1/2, y-1/2, z'
'x, -y, z-1/2'

loop_
_atom_site_label
_atom_site_type_symbol
_atom_site_fract_x
_atom_site_fract_y
_atom_site_fract_z
_atom_site_U_iso_or_equiv
_atom_site_adp_type
_atom_site_occupancy
_atom_site_symmetry_multiplicity
_atom_site_calc_flag
_atom_site_refinement_flags
Zn3 Zn 0.167286(19) 0.15078(2) 0.30139(3) 0.03976(14) Uani 1 1 d .
Zn1 Zn 0.167750(17) -0.15052(2) 0.14919(2) 0.03567(13) Uani 1 1 d .
Zn2 Zn 0.296286(18) -0.07078(2) 0.09564(2) 0.03739(13) Uani 1 1 d .
V3 V 0.09232(2) -0.30552(3) 0.16317(3) 0.02875(14) Uani 1 1 d .
V5 V 0.02313(2) -0.30175(4) 0.40420(3) 0.03309(15) Uani 1 1 d .
V6 V 0.0000 -0.39299(4) 0.2500 0.02728(17) Uani 1 2 d S
V4 V 0.11506(2) -0.38637(3) 0.31821(4) 0.03387(15) Uani 1 1 d .
V2 V 0.0000 -0.21193(4) 0.2500 0.02863(17) Uani 1 2 d S
V1 V 0.11444(2) -0.21670(4) 0.31794(3) 0.03432(15) Uani 1 1 d .
O2 O 0.05039(11) -0.15513(14) 0.27948(15) 0.0366(5) Uani 1 1 d .
O7 O 0.02880(9) -0.23420(13) 0.14883(13) 0.0305(5) Uani 1 1 d .
O14 O 0.05087(10) -0.44884(14) 0.27966(15) 0.0342(5) Uani 1 1 d .
O4 O 0.15240(10) -0.30154(15) 0.33874(15) 0.0374(6) Uani 1 1 d .
O13 O 0.02876(9) -0.37103(13) 0.14835(13) 0.0304(5) Uani 1 1 d .
O11 O 0.07348(10) -0.37597(15) 0.40779(14) 0.0377(5) Uani 1 1 d .
O6 O 0.05043(9) -0.30227(12) 0.27869(13) 0.0284(5) Uani 1 1 d .
O5 O 0.07320(11) -0.22719(16) 0.40751(14) 0.0385(6) Uani 1 1 d .
O9 O 0.13006(9) -0.37736(14) 0.21017(15) 0.0342(5) Uani 1 1 d .
O8 O 0.11641(11) -0.30260(16) 0.07687(16) 0.0418(6) Uani 1 1 d .
O3 O 0.12860(9) -0.22664(14) 0.20939(14) 0.0330(5) Uani 1 1 d .
N3 N 0.30449(13) -0.26265(18) 0.24380(19) 0.0396(7) Uani 1 1 d .
N9 N 0.19228(15) 0.06100(19) 0.2443(2) 0.0434(7) Uani 1 1 d .
N8 N 0.18762(15) -0.04732(18) 0.1860(2) 0.0432(7) Uani 1 1 d .
O10 O 0.15697(12) -0.45030(17) 0.34097(19) 0.0479(7) Uani 1 1 d .
O16 O 0.36155(15) -0.1284(2) 0.0371(2) 0.0617(9) Uani 1 1 d .
N4 N 0.19096(15) -0.1490(2) 0.03709(19) 0.0455(8) Uani 1 1 d .
O12 O -0.00108(13) -0.30125(18) 0.49066(16) 0.0478(7) Uani 1 1 d .
N7 N 0.23664(14) -0.01520(18) 0.1665(2) 0.0414(7) Uani 1 1 d .
C5 C 0.16314(18) -0.0005(2) 0.2311(3) 0.0463(9) Uani 1 1 d .
H5 H 0.1282 -0.0089 0.2525 0.056 Uiso 1 1 calc R
N2 N 0.29203(13) -0.16556(18) 0.16775(19) 0.0380(7) Uani 1 1 d .
N1 N 0.24209(13) -0.19480(17) 0.1869(2) 0.0401(7) Uani 1 1 d .
C1 C 0.25166(16) -0.2519(2) 0.2313(2) 0.0417(8) Uani 1 1 d .
H1 H 0.2240 -0.2825 0.2525 0.050 Uiso 1 1 calc R
O19 O 0.29987(17) 0.0211(2) 0.0189(2) 0.0652(9) Uani 1 1 d .
N5 N 0.23863(14) -0.11584(19) 0.01585(18) 0.0415(7) Uani 1 1 d .
N6 N 0.19347(16) -0.1465(2) -0.0901(2) 0.0464(8) Uani 1 1 d .
O17 O 0.35999(15) -0.0243(2) 0.1618(2) 0.0634(9) Uani 1 1 d .
C6 C 0.23761(18) 0.0483(2) 0.2027(3) 0.0454(9) Uani 1 1 d .
H6 H 0.2671 0.0820 0.2001 0.055 Uiso 1 1 calc R
C4 C 0.23871(17) -0.1153(2) -0.0601(2) 0.0442(9) Uani 1 1 d .
H4 H 0.2673 -0.0954 -0.0905 0.053 Uiso 1 1 calc R
O15 O 0.08647(14) -0.1126(2) 0.1105(2) 0.0660(9) Uani 1 1 d .
O1 O 0.15553(13) -0.15108(17) 0.33963(19) 0.0496(7) Uani 1 1 d .
C2 C 0.32800(16) -0.2077(2) 0.2029(2) 0.0404(8) Uani 1 1 d .
H2 H 0.3661 -0.2003 0.1998 0.048 Uiso 1 1 calc R
C3 C 0.16555(19) -0.1661(3) -0.0269(2) 0.0517(11) Uani 1 1 d .
H3 H 0.1312 -0.1898 -0.0284 0.062 Uiso 1 1 calc R
N10 N 0.3390(3) 0.0939(3) -0.0719(3) 0.0805(15) Uani 1 1 d .
O18 O 0.0866(2) 0.1533(4) 0.3057(4) 0.116(2) Uani 1 1 d .
C7 C 0.3396(3) 0.0499(4) -0.0112(4) 0.0723(15) Uani 1 1 d .
H7 H 0.3739 0.0395 0.0114 0.087 Uiso 1 1 calc R
C8 C 0.2875(4) 0.1062(5) -0.1185(6) 0.122(3) Uani 1 1 d .
H8A H 0.2571 0.0812 -0.0930 0.183 Uiso 1 1 calc R
H8B H 0.2922 0.0860 -0.1706 0.183 Uiso 1 1 calc R
H8C H 0.2800 0.1595 -0.1218 0.183 Uiso 1 1 calc R
C9 C 0.3872(5) 0.1237(6) -0.1036(6) 0.134(4) Uani 1 1 d .
H9A H 0.4186 0.1040 -0.0755 0.200 Uiso 1 1 calc R
H9B H 0.3866 0.1778 -0.0991 0.200 Uiso 1 1 calc R
H9C H 0.3899 0.1097 -0.1583 0.200 Uiso 1 1 calc R
O1W O -0.0325(4) -0.5072(5) 0.4288(6) 0.167(4) Uani 1 1 d .
O2W O 0.1370(10) -0.2188(8) 0.5389(8) 0.233(12) Uani 1 1 d .

loop_
_atom_site_aniso_label
_atom_site_aniso_U_11
_atom_site_aniso_U_22
_atom_site_aniso_U_33
_atom_site_aniso_U_23
_atom_site_aniso_U_13
_atom_site_aniso_U_12
Zn3 0.0470(3) 0.0388(3) 0.0335(2) -0.00171(16) 0.00208(17) 0.00365(17)
Zn1 0.0404(2) 0.0344(2) 0.0323(2) 0.00075(15) 0.00825(16) -0.00975(15)
Zn2 0.0405(2) 0.0370(2) 0.0347(2) -0.00059(16) 0.00746(16) -0.01017(16)
V3 0.0258(3) 0.0342(3) 0.0263(3) -0.0014(2) 0.0038(2) -0.00129(19)
V5 0.0310(3) 0.0458(3) 0.0225(3) 0.0014(2) 0.0001(2) -0.0015(2)
V6 0.0247(3) 0.0284(4) 0.0287(4) 0.000 -0.0017(3) 0.000
V4 0.0276(3) 0.0390(3) 0.0350(3) 0.0026(2) -0.0046(2) 0.0018(2)
V2 0.0298(4) 0.0291(4) 0.0270(4) 0.000 0.0034(3) 0.000
V1 0.0327(3) 0.0399(3) 0.0303(3) -0.0028(2) -0.0001(2) -0.0086(2)
O2 0.0391(13) 0.0334(12) 0.0371(13) -0.0032(10) 0.0027(10) -0.0043(9)
O7 0.0312(11) 0.0355(12) 0.0248(11) 0.0032(9) 0.0042(8) -0.0010(9)
O14 0.0292(11) 0.0339(12) 0.0394(13) 0.0022(10) -0.0032(10) 0.0031(9)
O4 0.0268(11) 0.0498(15) 0.0357(13) 0.0015(10) -0.0040(10) -0.0030(10)
O13 0.0279(11) 0.0353(12) 0.0280(11) -0.0046(9) 0.0016(8) 0.0007(9)
O11 0.0319(12) 0.0490(14) 0.0321(12) 0.0074(10) -0.0046(9) 0.0001(11)
O6 0.0267(10) 0.0330(11) 0.0255(11) 0.0013(8) 0.0010(8) -0.0011(8)
O5 0.0359(13) 0.0516(15) 0.0279(12) -0.0071(10) -0.0029(9) -0.0040(11)
O9 0.0270(11) 0.0383(12) 0.0373(13) -0.0029(10) 0.0027(9) 0.0019(9)
O8 0.0390(14) 0.0540(16) 0.0325(13) -0.0005(11) 0.0114(11) -0.0007(11)
O3 0.0288(11) 0.0377(12) 0.0327(12) 0.0017(10) 0.0037(9) -0.0068(9)
N3 0.0415(16) 0.0381(15) 0.0393(16) 0.0026(13) 0.0068(13) -0.0029(13)
N9 0.0519(19) 0.0372(16) 0.0412(17) -0.0065(13) 0.0070(14) -0.0012(14)
N8 0.0453(17) 0.0365(16) 0.0477(18) -0.0019(14) 0.0093(15) -0.0072(13)
O10 0.0355(13) 0.0503(16) 0.0579(18) 0.0065(13) -0.0112(12) 0.0049(12)
O16 0.062(2) 0.070(2) 0.0532(19) -0.0029(16) 0.0252(16) 0.0030(17)
N4 0.0470(19) 0.059(2) 0.0304(15) -0.0014(14) 0.0078(14) -0.0196(15)
O12 0.0498(16) 0.0672(19) 0.0263(13) 0.0015(12) 0.0028(11) -0.0020(13)
N7 0.0450(17) 0.0361(16) 0.0430(17) -0.0064(13) 0.0082(14) -0.0075(13)
C5 0.048(2) 0.0374(19) 0.054(2) -0.0036(17) 0.0123(18) -0.0018(15)
N2 0.0386(16) 0.0380(15) 0.0374(15) 0.0017(13) 0.0113(12) -0.0072(12)
N1 0.0351(16) 0.0377(16) 0.0474(18) 0.0036(13) 0.0116(13) -0.0077(12)
C1 0.0385(18) 0.0373(18) 0.049(2) 0.0075(16) 0.0124(16) -0.0048(14)
O19 0.075(2) 0.056(2) 0.064(2) 0.0158(16) 0.0069(17) -0.0169(17)
N5 0.0429(17) 0.0468(17) 0.0348(16) 0.0004(13) 0.0069(13) -0.0107(14)
N6 0.053(2) 0.053(2) 0.0333(16) -0.0022(14) 0.0060(14) -0.0122(16)
O17 0.0556(19) 0.0577(19) 0.077(2) -0.0173(17) -0.0061(17) -0.0155(15)
C6 0.052(2) 0.0357(18) 0.049(2) -0.0035(16) 0.0080(18) -0.0069(16)
C4 0.049(2) 0.051(2) 0.0332(18) -0.0008(16) 0.0086(15) -0.0104(17)
O15 0.0522(19) 0.063(2) 0.083(3) 0.0232(18) 0.0065(17) -0.0072(15)
O1 0.0464(16) 0.0507(17) 0.0516(17) -0.0066(13) -0.0035(13) -0.0164(13)
C2 0.0401(19) 0.0417(19) 0.0395(19) 0.0019(15) 0.0060(15) -0.0052(15)
C3 0.056(3) 0.066(3) 0.033(2) -0.0035(18) 0.0069(17) -0.023(2)
N10 0.098(4) 0.070(3) 0.074(3) 0.011(3) 0.010(3) -0.017(3)
O18 0.075(3) 0.155(6) 0.118(5) 0.006(4) 0.000(3) -0.003(3)
C7 0.077(4) 0.075(4) 0.064(3) 0.010(3) -0.002(3) -0.017(3)
C8 0.150(8) 0.115(7) 0.102(6) 0.042(5) 0.020(6) 0.042(6)
C9 0.164(10) 0.146(8) 0.090(6) 0.022(6) 0.018(6) -0.079(8)
O1W 0.162(7) 0.139(6) 0.201(8) 0.108(6) 0.030(6) -0.008(5)
O2W 0.59(3) 0.209(13) 0.202(12) 0.047(10) -0.236(17) -0.035(16)

loop_
_atom_type_symbol
_atom_type_description
_atom_type_scat_dispersion_real
_atom_type_scat_dispersion_imag
_atom_type_scat_source
C C 0.0033 0.0016 'International Tables Vol C Tables 4.2.6.8 and 6.1.1.4'
H H 0.0000 0.0000 'International Tables Vol C Tables 4.2.6.8 and 6.1.1.4'
N N 0.0061 0.0033 'International Tables Vol C Tables 4.2.6.8 and 6.1.1.4'
O O 0.0106 0.0060 'International Tables Vol C Tables 4.2.6.8 and 6.1.1.4'
V V 0.3005 0.5294 'International Tables Vol C Tables 4.2.6.8 and 6.1.1.4'
Zn Zn 0.2839 1.4301 'International Tables Vol C Tables 4.2.6.8 and 6.1.1.4'

loop_
_geom_angle_atom_site_label_1
_geom_angle_atom_site_label_2
_geom_angle_atom_site_label_3
_geom_angle
_geom_angle_site_symmetry_1
_geom_angle_site_symmetry_3
N3 Zn3 N6 113.06(15) 7_665 8_556
N3 Zn3 O18 110.6(2) 7_665 .
N6 Zn3 O18 106.9(2) 8_556 .
N3 Zn3 N9 106.40(14) 7_665 .
N6 Zn3 N9 109.65(15) 8_556 .
O18 Zn3 N9 110.2(2) . .
O3 Zn1 N4 130.78(12) . .
O3 Zn1 N8 126.19(12) . .
N4 Zn1 N8 102.76(14) . .
O3 Zn1 N1 89.95(11) . .
N4 Zn1 N1 93.17(15) . .
N8 Zn1 N1 92.31(14) . .
O3 Zn1 O15 86.08(11) . .
N4 Zn1 O15 87.85(16) . .
N8 Zn1 O15 91.74(15) . .
N1 Zn1 O15 175.50(12) . .
O17 Zn2 N2 92.19(14) . .
O17 Zn2 O19 89.88(15) . .
N2 Zn2 O19 177.37(14) . .
O17 Zn2 N5 172.48(14) . .
N2 Zn2 N5 92.31(13) . .
O19 Zn2 N5 85.46(14) . .
O17 Zn2 N7 90.89(14) . .
N2 Zn2 N7 90.38(12) . .
O19 Zn2 N7 91.20(14) . .
N5 Zn2 N7 95.10(13) . .
O17 Zn2 O16 83.74(15) . .
N2 Zn2 O16 85.70(13) . .
O19 Zn2 O16 92.92(15) . .
N5 Zn2 O16 90.59(14) . .
N7 Zn2 O16 173.22(14) . .
O8 V3 O9 104.65(13) . .
O8 V3 O3 101.30(13) . .
O9 V3 O3 96.20(12) . .
O8 V3 O13 101.08(13) . .
O9 V3 O13 92.23(11) . .
O3 V3 O13 153.20(10) . .
O8 V3 O7 98.65(12) . .
O9 V3 O7 155.47(10) . .
O3 V3 O7 86.55(10) . .
O13 V3 O7 75.67(10) . .
O8 V3 O6 173.44(12) . .
O9 V3 O6 81.64(10) . .
O3 V3 O6 79.60(9) . .
O13 V3 O6 76.52(9) . .
O7 V3 O6 74.88(9) . .
O8 V3 V5 89.43(11) . 4
O9 V3 V5 131.99(8) . 4
O3 V3 V5 126.21(8) . 4
O13 V3 V5 39.77(7) . 4
O7 V3 V5 39.66(7) . 4
O6 V3 V5 84.87(6) . 4
O8 V3 V4 138.66(11) . .
O9 V3 V4 34.29(8) . .
O3 V3 V4 84.32(8) . .
O13 V3 V4 88.55(7) . .
O7 V3 V4 122.65(7) . .
O6 V3 V4 47.78(6) . .
V5 V3 V4 120.31(2) 4 .
O12 V5 O5 102.57(14) . .
O12 V5 O11 102.99(14) . .
O5 V5 O11 94.51(13) . .
O12 V5 O7 100.69(13) . 4
O5 V5 O7 89.94(11) . 4
O11 V5 O7 154.30(11) . 4
O12 V5 O13 100.80(13) . 4
O5 V5 O13 154.68(11) . 4
O11 V5 O13 89.60(11) . 4
O7 V5 O13 76.23(10) 4 4
O12 V5 O6 175.46(13) . .
O5 V5 O6 80.36(10) . .
O11 V5 O6 80.10(10) . .
O7 V5 O6 75.72(9) 4 .
O13 V5 O6 75.75(9) 4 .
O12 V5 V3 90.48(11) . 4
O5 V5 V3 130.82(9) . 4
O11 V5 V3 128.74(9) . 4
O7 V5 V3 40.89(7) 4 4
O13 V5 V3 39.14(7) 4 4
O6 V5 V3 84.98(6) . 4
O12 V5 V1 135.41(12) . .
O5 V5 V1 33.01(8) . .
O11 V5 V1 83.41(8) . .
O7 V5 V1 86.75(7) 4 .
O13 V5 V1 123.54(7) 4 .
O6 V5 V1 47.82(6) . .
V3 V5 V1 120.00(2) 4 .
O12 V5 V4 135.80(12) . .
O5 V5 V4 83.29(9) . .
O11 V5 V4 33.03(8) . .
O7 V5 V4 123.28(7) 4 .
O13 V5 V4 86.74(7) 4 .
O6 V5 V4 47.59(6) . .
V3 V5 V4 118.86(2) 4 .
V1 V5 V4 58.95(2) . .
O14 V6 O14 106.78(17) 4 .
O14 V6 O13 97.21(11) 4 4
O14 V6 O13 96.80(11) . 4
O14 V6 O13 96.80(11) 4 .
O14 V6 O13 97.21(11) . .
O13 V6 O13 156.40(15) 4 .
O14 V6 O6 165.91(11) 4 .
O14 V6 O6 87.30(10) . .
O13 V6 O6 81.04(9) 4 .
O13 V6 O6 80.75(9) . .
O14 V6 O6 87.30(10) 4 4
O14 V6 O6 165.91(11) . 4
O13 V6 O6 80.75(9) 4 4
O13 V6 O6 81.04(9) . 4
O6 V6 O6 78.61(13) . 4
O14 V6 V4 145.61(9) 4 .
O14 V6 V4 38.84(8) . .
O13 V6 V4 88.97(7) 4 .
O13 V6 V4 90.12(7) . .
O6 V6 V4 48.47(6) . .
O6 V6 V4 127.08(7) 4 .
O14 V6 V4 38.84(8) 4 4
O14 V6 V4 145.61(9) . 4
O13 V6 V4 90.12(7) 4 4
O13 V6 V4 88.97(7) . 4
O6 V6 V4 127.08(7) . 4
O6 V6 V4 48.47(6) 4 4
V4 V6 V4 175.55(4) . 4
O10 V4 O4 103.36(14) . .
O10 V4 O11 102.92(15) . .
O4 V4 O11 91.82(12) . .
O10 V4 O9 100.18(14) . .
O4 V4 O9 91.22(12) . .
O11 V4 O9 155.32(11) . .
O10 V4 O14 100.54(13) . .
O4 V4 O14 156.05(11) . .
O11 V4 O14 84.31(11) . .
O9 V4 O14 83.03(10) . .
O10 V4 O6 174.69(13) . .
O4 V4 O6 81.65(10) . .
O11 V4 O6 78.46(10) . .
O9 V4 O6 77.77(9) . .
O14 V4 O6 74.42(9) . .
O10 V4 V1 136.49(11) . .
O4 V4 V1 33.13(8) . .
O11 V4 V1 84.15(9) . .
O9 V4 V1 85.10(8) . .
O14 V4 V1 122.95(7) . .
O6 V4 V1 48.54(6) . .
O10 V4 V6 131.56(12) . .
O4 V4 V6 125.04(9) . .
O11 V4 V6 79.35(8) . .
O9 V4 V6 78.88(7) . .
O14 V4 V6 31.03(7) . .
O6 V4 V6 43.39(6) . .
V1 V4 V6 91.93(2) . .
O10 V4 V3 131.97(12) . .
O4 V4 V3 82.25(9) . .
O11 V4 V3 124.77(8) . .
O9 V4 V3 31.85(7) . .
O14 V4 V3 80.67(7) . .
O6 V4 V3 46.32(6) . .
V1 V4 V3 61.832(19) . .
V6 V4 V3 61.319(17) . .
O10 V4 V5 135.05(12) . .
O4 V4 V5 82.15(9) . .
O11 V4 V5 32.22(8) . .
O9 V4 V5 124.51(8) . .
O14 V4 V5 82.09(7) . .
O6 V4 V5 46.74(6) . .
V1 V4 V5 60.442(19) . .
V6 V4 V5 61.956(18) . .
V3 V4 V5 92.91(2) . .
O2 V2 O2 105.36(18) . 4
O2 V2 O7 97.40(11) . .
O2 V2 O7 97.09(11) 4 .
O2 V2 O7 97.09(11) . 4
O2 V2 O7 97.40(11) 4 4
O7 V2 O7 155.99(15) . 4
O2 V2 O6 166.74(11) . 4
O2 V2 O6 87.90(11) 4 4
O7 V2 O6 80.98(9) . 4
O7 V2 O6 80.53(10) 4 4
O2 V2 O6 87.90(11) . .
O2 V2 O6 166.74(11) 4 .
O7 V2 O6 80.53(10) . .
O7 V2 O6 80.98(9) 4 .
O6 V2 O6 78.85(12) 4 .
O2 V2 V1 144.29(10) . 4
O2 V2 V1 38.94(9) 4 4
O7 V2 V1 89.18(7) . 4
O7 V2 V1 90.15(7) 4 4
O6 V2 V1 48.97(6) 4 4
O6 V2 V1 127.81(7) . 4
O2 V2 V1 38.94(9) . .
O2 V2 V1 144.29(10) 4 .
O7 V2 V1 90.15(7) . .
O7 V2 V1 89.18(7) 4 .
O6 V2 V1 127.81(7) 4 .
O6 V2 V1 48.97(6) . .
V1 V2 V1 176.77(4) 4 .
O1 V1 O4 104.34(15) . .
O1 V1 O5 103.05(15) . .
O4 V1 O5 91.78(13) . .
O1 V1 O3 100.54(14) . .
O4 V1 O3 91.21(12) . .
O5 V1 O3 154.67(11) . .
O1 V1 O2 99.44(14) . .
O4 V1 O2 156.16(11) . .
O5 V1 O2 84.47(11) . .
O3 V1 O2 82.70(11) . .
O1 V1 O6 173.95(14) . .
O4 V1 O6 81.32(10) . .
O5 V1 O6 78.65(10) . .
O3 V1 O6 76.96(9) . .
O2 V1 O6 74.85(9) . .
O1 V1 V2 130.75(13) . .
O4 V1 V2 124.85(8) . .
O5 V1 V2 79.53(8) . .
O3 V1 V2 78.15(7) . .
O2 V1 V2 31.32(7) . .
O6 V1 V2 43.54(6) . .
O1 V1 V4 137.29(13) . .
O4 V1 V4 32.95(8) . .
O5 V1 V4 84.25(9) . .
O3 V1 V4 84.67(8) . .
O2 V1 V4 123.23(7) . .
O6 V1 V4 48.38(6) . .
V2 V1 V4 91.91(2) . .
O1 V1 V5 135.29(12) . .
O4 V1 V5 82.17(8) . .
O5 V1 V5 32.29(8) . .
O3 V1 V5 123.78(7) . .
O2 V1 V5 82.18(7) . .
O6 V1 V5 46.82(6) . .
V2 V1 V5 61.917(18) . .
V4 V1 V5 60.606(19) . .
V2 O2 V1 109.74(13) . .
V2 O7 V5 107.93(11) . 4
V2 O7 V3 107.65(11) . .
V5 O7 V3 99.45(11) 4 .
V6 O14 V4 110.13(13) . .
V4 O4 V1 113.92(13) . .
V6 O13 V3 107.13(11) . .
V6 O13 V5 107.74(11) . 4
V3 O13 V5 101.09(11) . 4
V5 O11 V4 114.76(13) . .
V2 O6 V6 101.27(10) . .
V2 O6 V3 94.71(9) . .
V6 O6 V3 92.39(9) . .
V2 O6 V5 92.68(9) . .
V6 O6 V5 93.03(8) . .
V3 O6 V5 169.81(12) . .
V2 O6 V4 170.53(12) . .
V6 O6 V4 88.13(8) . .
V3 O6 V4 85.90(8) . .
V5 O6 V4 85.66(8) . .
V2 O6 V1 87.50(8) . .
V6 O6 V1 171.16(12) . .
V3 O6 V1 87.96(8) . .
V5 O6 V1 85.36(8) . .
V4 O6 V1 83.08(8) . .
V5 O5 V1 114.71(13) . .
V3 O9 V4 113.86(13) . .
V3 O3 V1 113.85(12) . .
V3 O3 Zn1 122.68(13) . .
V1 O3 Zn1 122.69(13) . .
C1 N3 C2 103.2(3) . .
C1 N3 Zn3 122.6(3) . 7_655
C2 N3 Zn3 133.8(3) . 7_655
C5 N9 C6 102.3(3) . .
C5 N9 Zn3 126.1(3) . .
C6 N9 Zn3 131.1(3) . .
C5 N8 N7 106.3(3) . .
C5 N8 Zn1 132.3(3) . .
N7 N8 Zn1 121.3(3) . .
C3 N4 N5 106.7(3) . .
C3 N4 Zn1 132.2(3) . .
N5 N4 Zn1 120.4(3) . .
C6 N7 N8 105.4(3) . .
C6 N7 Zn2 131.8(3) . .
N8 N7 Zn2 122.7(2) . .
N8 C5 N9 113.0(4) . .
C2 N2 N1 105.7(3) . .
C2 N2 Zn2 134.8(3) . .
N1 N2 Zn2 119.6(3) . .
C1 N1 N2 106.3(3) . .
C1 N1 Zn1 129.7(3) . .
N2 N1 Zn1 124.0(2) . .
N1 C1 N3 112.7(3) . .
C7 O19 Zn2 128.9(4) . .
C4 N5 N4 105.8(3) . .
C4 N5 Zn2 129.8(3) . .
N4 N5 Zn2 124.3(2) . .
C3 N6 C4 102.8(3) . .
C3 N6 Zn3 126.4(3) . 8
C4 N6 Zn3 130.2(3) . 8
N7 C6 N9 112.9(4) . .
N5 C4 N6 112.2(3) . .
N2 C2 N3 112.1(3) . .
N4 C3 N6 112.4(4) . .
C7 N10 C9 121.9(7) . .
C7 N10 C8 121.4(6) . .
C9 N10 C8 116.1(7) . .
O19 C7 N10 125.7(7) . .

loop_
_geom_bond_atom_site_label_1
_geom_bond_atom_site_label_2
_geom_bond_distance
_geom_bond_site_symmetry_2
Zn3 N3 1.979(3) 7_665
Zn3 N6 1.987(4) 8_556
Zn3 O18 1.992(6) .
Zn3 N9 1.995(3) .
Zn1 O3 1.976(2) .
Zn1 N4 2.022(3) .
Zn1 N8 2.028(3) .
Zn1 N1 2.104(4) .
Zn1 O15 2.223(4) .
Zn2 O17 2.117(3) .
Zn2 N2 2.119(3) .
Zn2 O19 2.126(3) .
Zn2 N5 2.143(3) .
Zn2 N7 2.162(3) .
Zn2 O16 2.168(3) .
V3 O8 1.608(3) .
V3 O9 1.791(3) .
V3 O3 1.862(2) .
V3 O13 1.981(2) .
V3 O7 2.043(2) .
V3 O6 2.251(2) .
V3 V5 3.0790(9) 4
V3 V4 3.1043(8) .
V5 O12 1.611(3) .
V5 O5 1.827(3) .
V5 O11 1.827(3) .
V5 O7 1.992(2) 4
V5 O13 2.007(2) 4
V5 O6 2.273(2) .
V5 V3 3.0790(9) 4
V5 V1 3.1076(8) .
V5 V4 3.1127(9) .
V6 O14 1.689(2) 4
V6 O14 1.689(2) .
V6 O13 1.937(2) 4
V6 O13 1.937(2) .
V6 O6 2.115(2) .
V6 O6 2.115(2) 4
V6 V4 3.0771(6) .
V6 V4 3.0771(6) 4
V4 O10 1.598(3) .
V4 O4 1.821(3) .
V4 O11 1.868(3) .
V4 O9 1.912(3) .
V4 O14 2.055(3) .
V4 O6 2.305(2) .
V4 V1 3.0608(10) .
V2 O2 1.690(3) .
V2 O2 1.690(3) 4
V2 O7 1.931(2) .
V2 O7 1.931(2) 4
V2 O6 2.110(2) 4
V2 O6 2.110(2) .
V2 V1 3.0601(7) 4
V2 V1 3.0601(7) .
V1 O1 1.603(3) .
V1 O4 1.830(3) .
V1 O5 1.863(3) .
V1 O3 1.918(3) .
V1 O2 2.043(3) .
V1 O6 2.311(2) .
O7 V5 1.992(2) 4
O13 V5 2.007(2) 4
N3 C1 1.335(5) .
N3 C2 1.348(5) .
N3 Zn3 1.979(3) 7_655
N9 C5 1.342(5) .
N9 C6 1.349(5) .
N8 C5 1.298(5) .
N8 N7 1.383(5) .
N4 C3 1.309(5) .
N4 N5 1.370(4) .
N7 C6 1.307(5) .
N2 C2 1.318(5) .
N2 N1 1.381(4) .
N1 C1 1.307(5) .
O19 C7 1.226(7) .
N5 C4 1.315(5) .
N6 C3 1.339(5) .
N6 C4 1.353(5) .
N6 Zn3 1.987(4) 8
N10 C7 1.317(8) .
N10 C9 1.416(10) .
N10 C8 1.522(12) .
